data_7205838
loop_
_publ_author_name
'Liu, Jian-Qiang'
'Wang, Yao-Yu'
'Huang, Yun-Sheng'

_publ_section_title
;
 Structural variability of Co(ii) and Ni(ii) entangled metal--organic
 frameworks: effect of N-donor ligands and metal ions
;
_journal_issue 11
_journal_name_full CrystEngComm
_journal_page_first 3733
_journal_paper_doi 10.1039/c0ce00871k
_journal_volume 13
_journal_year 2011
_chemical_formula_moiety 'C84 H64 Co3 N6 O20'
_chemical_formula_sum 'C84 H64 Co3 N6 O20'
_chemical_formula_weight 1654.20
_chemical_name_systematic
;
?
;
_space_group_IT_number 15
_symmetry_cell_setting monoclinic
_symmetry_space_group_name_Hall '-C 2yc'
_symmetry_space_group_name_H-M 'C 1 2/c 1'
_atom_sites_solution_hydrogens geom
_atom_sites_solution_primary direct
_atom_sites_solution_secondary difmap
_audit_creation_method SHELXL-97
_cell_angle_alpha 90.00
_cell_angle_beta 105.280(2)
_cell_angle_gamma 90.00
_cell_formula_units_Z 4
_cell_length_a 16.713(3)
_cell_length_b 21.571(3)
_cell_length_c 26.609(4)
_cell_measurement_reflns_used 8305
_cell_measurement_temperature 298(2)
_cell_measurement_theta_max 25.20
_cell_measurement_theta_min 2.46
_cell_volume 9254(3)
_computing_cell_refinement APEX2
_computing_data_collection 'APEX2 (Bruker, 2004)'
_computing_data_reduction APEX2
_computing_molecular_graphics APEX2
_computing_publication_material APEX2
_computing_structure_refinement 'SHELXL-97 (Sheldrick, 1997)'
_computing_structure_solution 'SHELXS-97 (Sheldrick, 1990)'
_diffrn_ambient_temperature 298(2)
_diffrn_measured_fraction_theta_full 0.996
_diffrn_measured_fraction_theta_max 0.996
_diffrn_measurement_device_type 'Bruker APEX SMART II'
_diffrn_measurement_method \w
_diffrn_radiation_monochromator graphite
_diffrn_radiation_source 'fine-focus sealed tube'
_diffrn_radiation_type MoK\a
_diffrn_radiation_wavelength 0.71073
_diffrn_reflns_av_R_equivalents 0.0000
_diffrn_reflns_av_sigmaI/netI 0.0921
_diffrn_reflns_limit_h_max 19
_diffrn_reflns_limit_h_min -20
_diffrn_reflns_limit_k_max 25
_diffrn_reflns_limit_k_min 0
_diffrn_reflns_limit_l_max 31
_diffrn_reflns_limit_l_min 0
_diffrn_reflns_number 8305
_diffrn_reflns_theta_full 25.20
_diffrn_reflns_theta_max 25.20
_diffrn_reflns_theta_min 2.46
_diffrn_standards_interval_time 0
_diffrn_standards_number 0
_exptl_absorpt_coefficient_mu 0.597
_exptl_absorpt_correction_T_max 0.9708
_exptl_absorpt_correction_T_min 0.9373
_exptl_absorpt_correction_type multi-scan
_exptl_absorpt_process_details SADABS
_exptl_crystal_colour pink
_exptl_crystal_density_diffrn 1.187
_exptl_crystal_density_method 'not measured'
_exptl_crystal_description block
_exptl_crystal_F_000 3404
_exptl_crystal_size_max 0.11
_exptl_crystal_size_mid 0.08
_exptl_crystal_size_min 0.05
_platon_squeeze_details
;
Some residual electron density were difficult to modelize and therefore, the
SQUEEZE function of PLATON (Spek, 2003) was used to eliminate the contribution
of the electron density in the solvent region from the intensity data, and the
solvent-free model was employed for the final refinement.

There are two cavities cavities of 1275 \%A^3^ per unitl cell. PLATON
estimated that each cavity contains 37.5 electrons which may roughly
correspond to a mixture of solvent molecule of acetonitrile and water
molecule as suggested by chemical analyses.

;
_refine_diff_density_max 0.376
_refine_diff_density_min -0.417
_refine_diff_density_rms 0.081
_refine_ls_extinction_method none
_refine_ls_goodness_of_fit_ref 0.968
_refine_ls_hydrogen_treatment constr
_refine_ls_matrix_type full
_refine_ls_number_parameters 529
_refine_ls_number_reflns 8305
_refine_ls_number_restraints 0
_refine_ls_restrained_S_all 0.968
_refine_ls_R_factor_all 0.1169
_refine_ls_R_factor_gt 0.0613
_refine_ls_shift/su_max 0.000
_refine_ls_shift/su_mean 0.000
_refine_ls_structure_factor_coef Fsqd
_refine_ls_weighting_details 'calc w=1/[\s^2^(Fo^2^)+(0.1053P)^2^+0.0800P] where P=(Fo^2^+2Fc^2^)/3'
_refine_ls_weighting_scheme calc
_refine_ls_wR_factor_gt 0.1697
_refine_ls_wR_factor_ref 0.1901
_reflns_number_gt 4614
_reflns_number_total 8305
_reflns_threshold_expression >2sigma(I)
_cod_data_source_file c0ce00871k.txt
_cod_data_source_block aa
_cod_original_sg_symbol_H-M 'C 2/c'
_cod_database_code 7205838

loop_
_symmetry_equiv_pos_as_xyz
'x, y, z'
'-x, y, -z+1/2'
'x+1/2, y+1/2, z'
'-x+1/2, y+1/2, -z+1/2'
'-x, -y, -z'
'x, -y, z-1/2'
'-x+1/2, -y+1/2, -z'
'x+1/2, -y+1/2, z-1/2'

loop_
_atom_site_label
_atom_site_type_symbol
_atom_site_fract_x
_atom_site_fract_y
_atom_site_fract_z
_atom_site_U_iso_or_equiv
_atom_site_adp_type
_atom_site_occupancy
_atom_site_symmetry_multiplicity
_atom_site_calc_flag
_atom_site_refinement_flags
_atom_site_disorder_assembly
_atom_site_disorder_group
N2 N -0.3605(2) 0.05775(17) 0.44554(17) 0.0523(11) Uani 1 1 d . . .
C20 C -0.2835(3) 0.0551(3) 0.4746(3) 0.098(3) Uani 1 1 d . . .
C19 C -0.2272(4) 0.1033(3) 0.4800(3) 0.100(3) Uani 1 1 d . . .
C18 C -0.3829(3) 0.1108(3) 0.4222(2) 0.0673(16) Uani 1 1 d . . .
C17 C -0.3298(3) 0.1615(2) 0.4261(3) 0.0768(19) Uani 1 1 d . . .
C16 C -0.2496(3) 0.1581(2) 0.4549(2) 0.0553(14) Uani 1 1 d . . .
C1 C 0.1066(3) 0.4616(2) 0.5639(2) 0.0426(11) Uani 1 1 d . . .
C2 C 0.1844(3) 0.4523(2) 0.60720(18) 0.0474(12) Uani 1 1 d . . .
C3 C 0.2601(3) 0.4504(3) 0.5969(2) 0.0638(15) Uani 1 1 d . . .
H3 H 0.2638 0.4526 0.5627 0.077 Uiso 1 1 calc R . .
C4 C 0.3315(3) 0.4453(3) 0.6374(2) 0.0784(18) Uani 1 1 d . . .
H4 H 0.3829 0.4429 0.6302 0.094 Uiso 1 1 calc R . .
C5 C 0.3266(4) 0.4438(4) 0.6870(3) 0.094(2) Uani 1 1 d . . .
C6 C 0.2511(4) 0.4456(4) 0.6979(3) 0.116(3) Uani 1 1 d . . .
H6 H 0.2475 0.4443 0.7322 0.139 Uiso 1 1 calc R . .
C7 C 0.1803(4) 0.4495(3) 0.6572(2) 0.088(2) Uani 1 1 d . . .
H7 H 0.1287 0.4503 0.6643 0.106 Uiso 1 1 calc R . .
C8 C 0.4706(4) 0.4342(4) 0.7235(3) 0.115(3) Uani 1 1 d . . .
H8 H 0.4848 0.4313 0.6921 0.138 Uiso 1 1 calc R . .
C9 C -0.0098(3) 0.3589(2) 0.4758(2) 0.0504(13) Uani 1 1 d . . .
H9 H 0.0383 0.3604 0.5030 0.061 Uiso 1 1 calc R . .
C10 C -0.0638(3) 0.3110(2) 0.4743(2) 0.0536(13) Uani 1 1 d . . .
H10 H -0.0514 0.2807 0.5000 0.064 Uiso 1 1 calc R . .
C11 C -0.1367(3) 0.3070(2) 0.4350(2) 0.0517(13) Uani 1 1 d . . .
C14 C -0.1984(3) 0.2574(2) 0.4314(2) 0.0638(15) Uani 1 1 d . . .
H14 H -0.2485 0.2622 0.4062 0.077 Uiso 1 1 calc R . .
C12 C -0.1499(3) 0.3533(2) 0.3974(2) 0.0591(15) Uani 1 1 d . . .
H12 H -0.1975 0.3532 0.3699 0.071 Uiso 1 1 calc R . .
C13 C -0.0918(3) 0.3990(2) 0.40148(19) 0.0515(13) Uani 1 1 d . . .
H13 H -0.1011 0.4290 0.3755 0.062 Uiso 1 1 calc R . .
H18 H -0.4374 0.1149 0.4020 0.062 Uiso 1 1 d R . .
H17 H -0.3497 0.1983 0.4085 0.062 Uiso 1 1 d R . .
C15 C -0.1900(3) 0.2083(3) 0.4594(2) 0.0609(14) Uani 1 1 d . . .
H15 H -0.1406 0.2044 0.4854 0.073 Uiso 1 1 calc R . .
H19 H -0.1733 0.0982 0.5009 0.073 Uiso 1 1 d R . .
H20 H -0.2658 0.0184 0.4929 0.073 Uiso 1 1 d R . .
C21 C 0.1185(3) 0.4320(2) 0.3743(2) 0.0464(12) Uani 1 1 d . . .
C22 C 0.1616(3) 0.4072(2) 0.33733(19) 0.0516(13) Uani 1 1 d . . .
C23 C 0.2422(3) 0.3844(3) 0.3536(2) 0.0693(16) Uani 1 1 d . . .
H23 H 0.2673 0.3812 0.3892 0.083 Uiso 1 1 calc R . .
C24 C 0.2851(4) 0.3669(4) 0.3196(2) 0.095(2) Uani 1 1 d . . .
H24 H 0.3394 0.3529 0.3316 0.114 Uiso 1 1 calc R . .
C25 C 0.2483(4) 0.3697(4) 0.2671(2) 0.088(2) Uani 1 1 d . . .
C26 C 0.1672(4) 0.3884(4) 0.2499(2) 0.098(2) Uani 1 1 d . . .
H26 H 0.1402 0.3874 0.2146 0.118 Uiso 1 1 calc R . .
C27 C 0.1272(3) 0.4080(3) 0.2845(2) 0.0765(18) Uani 1 1 d . . .
H27 H 0.0734 0.4230 0.2721 0.092 Uiso 1 1 calc R . .
C30 C 0.4558(4) 0.3266(4) 0.1354(3) 0.083(2) Uani 1 1 d . A .
C31 C 0.4952(3) 0.2700(3) 0.1322(2) 0.0742(17) Uani 1 1 d . . .
H31 H 0.4900 0.2364 0.1530 0.089 Uiso 1 1 calc R . .
C32 C 0.5426(3) 0.2663(3) 0.0962(2) 0.0705(17) Uani 1 1 d . . .
H32 H 0.5699 0.2295 0.0932 0.085 Uiso 1 1 calc R . .
C33 C 0.5497(3) 0.3162(3) 0.0651(2) 0.0625(15) Uani 1 1 d . . .
C34 C 0.5077(4) 0.3694(3) 0.0692(2) 0.0799(18) Uani 1 1 d . . .
H34 H 0.5108 0.4027 0.0476 0.096 Uiso 1 1 calc R . .
C35 C 0.4609(4) 0.3750(4) 0.1045(3) 0.089(2) Uani 1 1 d . . .
H35 H 0.4331 0.4117 0.1069 0.107 Uiso 1 1 calc R . .
C36 C 0.6062(3) 0.3138(3) 0.0294(2) 0.0590(14) Uani 1 1 d . . .
C37 C 0.9026(3) 0.2622(3) 0.0949(2) 0.0612(15) Uani 1 1 d . . .
H37 H 0.9277 0.2755 0.0695 0.073 Uiso 1 1 calc R . .
C38 C 0.7906(3) 0.2237(3) 0.11822(19) 0.0636(15) Uani 1 1 d . . .
H38 H 0.7354 0.2110 0.1092 0.076 Uiso 1 1 calc R . .
C39 C 0.8336(3) 0.2220(3) 0.1698(2) 0.0695(16) Uani 1 1 d . . .
H39 H 0.8082 0.2066 0.1944 0.083 Uiso 1 1 calc R . .
C40 C 0.9143(3) 0.2428(2) 0.1853(2) 0.0553(13) Uani 1 1 d . . .
C41 C 0.9477(3) 0.2633(3) 0.1464(2) 0.0633(15) Uani 1 1 d . . .
H41 H 1.0018 0.2782 0.1550 0.076 Uiso 1 1 calc R . .
C42 C 0.9603(3) 0.2431(2) 0.2407(2) 0.0640(15) Uani 1 1 d . . .
H42 H 0.9287 0.2434 0.2647 0.077 Uiso 1 1 calc R . .
Co1 Co 0.05842(3) 0.48074(3) 0.44305(2) 0.0397(2) Uani 1 1 d . . .
Co2 Co 0.7500 0.2500 0.0000 0.0433(3) Uani 1 2 d S . .
N1 N -0.0233(2) 0.40349(16) 0.43996(14) 0.0422(9) Uani 1 1 d . . .
N3 N 0.8233(2) 0.24264(18) 0.08038(15) 0.0485(10) Uani 1 1 d . . .
O1 O 0.11592(18) 0.46904(15) 0.51926(13) 0.0522(9) Uani 1 1 d . . .
O2 O 0.03854(18) 0.46181(14) 0.57544(12) 0.0498(8) Uani 1 1 d . . .
O3 O 0.3937(3) 0.4391(3) 0.72936(18) 0.136(2) Uani 1 1 d . . .
O4 O 0.14753(19) 0.42159(14) 0.42242(13) 0.0502(8) Uani 1 1 d . . .
O5 O 0.0543(2) 0.46367(17) 0.35851(14) 0.0613(10) Uani 1 1 d . . .
O6 O 0.4120(3) 0.3297(3) 0.1728(2) 0.1075(17) Uani 1 1 d . . .
C28A C 0.3991(14) 0.2945(12) 0.2014(10) 0.102(7) Uani 0.35 1 d P A 1
H28A H 0.4492 0.2703 0.2144 0.122 Uiso 0.35 1 calc PR A 1
H28B H 0.3569 0.2664 0.1819 0.122 Uiso 0.35 1 calc PR A 1
C29A C 0.3704(12) 0.3178(11) 0.2497(8) 0.092(6) Uani 0.35 1 d P A 1
H29A H 0.3623 0.2829 0.2708 0.111 Uiso 0.35 1 calc PR A 1
H29B H 0.4122 0.3448 0.2711 0.111 Uiso 0.35 1 calc PR A 1
O7 O 0.2874(3) 0.3539(4) 0.22907(17) 0.143(3) Uani 1 1 d . . .
C28B C 0.3975(7) 0.3865(7) 0.1900(5) 0.107(4) Uani 0.65 1 d P A 2
H28C H 0.3542 0.4070 0.1637 0.129 Uiso 0.65 1 calc PR A 2
H28D H 0.4474 0.4115 0.1959 0.129 Uiso 0.65 1 calc PR A 2
C29B C 0.3720(7) 0.3813(7) 0.2388(4) 0.102(4) Uani 0.65 1 d P A 2
H29C H 0.3723 0.4221 0.2542 0.122 Uiso 0.65 1 calc PR A 2
H29D H 0.4113 0.3554 0.2633 0.122 Uiso 0.65 1 calc PR A 2
O8 O 0.6138(2) 0.3611(2) 0.00541(18) 0.0805(12) Uani 1 1 d . . .
O9 O 0.6436(2) 0.26283(17) 0.02777(13) 0.0557(9) Uani 1 1 d . . .
O10 O 0.73208(19) 0.15466(15) 0.00128(12) 0.0543(9) Uani 1 1 d . . .

loop_
_atom_site_aniso_label
_atom_site_aniso_U_11
_atom_site_aniso_U_22
_atom_site_aniso_U_33
_atom_site_aniso_U_23
_atom_site_aniso_U_13
_atom_site_aniso_U_12
N2 0.033(2) 0.036(2) 0.082(3) 0.006(2) 0.004(2) -0.0039(17)
C20 0.047(3) 0.074(4) 0.146(6) 0.055(4) -0.022(4) -0.031(3)
C19 0.050(4) 0.081(5) 0.144(6) 0.037(4) -0.021(4) -0.036(3)
C18 0.039(3) 0.057(4) 0.097(4) 0.020(3) 0.002(3) -0.014(3)
C17 0.057(4) 0.044(3) 0.119(5) 0.024(3) 0.006(3) -0.008(3)
C16 0.042(3) 0.048(3) 0.073(4) 0.002(3) 0.010(3) -0.016(2)
C1 0.037(3) 0.029(2) 0.056(3) 0.002(2) 0.003(2) -0.0002(19)
C2 0.036(3) 0.055(3) 0.044(3) 0.000(2) -0.001(2) 0.004(2)
C3 0.032(3) 0.077(4) 0.072(4) -0.011(3) -0.005(3) 0.007(3)
C4 0.037(3) 0.114(5) 0.072(4) -0.006(4) -0.005(3) 0.010(3)
C5 0.054(4) 0.148(7) 0.058(4) -0.006(4) -0.025(3) 0.018(4)
C6 0.061(4) 0.213(9) 0.060(4) 0.014(5) -0.008(3) 0.028(5)
C7 0.053(4) 0.146(6) 0.062(4) 0.015(4) 0.009(3) 0.020(4)
C8 0.045(4) 0.195(9) 0.084(5) -0.005(5) -0.020(3) -0.002(5)
C9 0.041(3) 0.037(3) 0.066(3) 0.000(3) 0.002(2) -0.009(2)
C10 0.057(3) 0.037(3) 0.062(3) 0.009(2) 0.007(3) -0.010(2)
C11 0.044(3) 0.044(3) 0.065(3) -0.008(3) 0.010(3) -0.016(2)
C14 0.056(3) 0.049(3) 0.084(4) 0.000(3) 0.014(3) -0.020(3)
C12 0.054(3) 0.050(3) 0.064(3) 0.006(3) -0.002(3) -0.027(3)
C13 0.053(3) 0.042(3) 0.053(3) 0.002(2) 0.003(3) -0.013(2)
C15 0.049(3) 0.056(3) 0.075(4) -0.004(3) 0.012(3) -0.018(3)
C21 0.039(3) 0.041(3) 0.061(3) 0.001(2) 0.015(3) -0.004(2)
C22 0.044(3) 0.060(3) 0.049(3) 0.003(3) 0.010(2) -0.001(2)
C23 0.051(3) 0.103(5) 0.051(3) 0.001(3) 0.009(3) 0.015(3)
C24 0.052(4) 0.174(8) 0.058(4) -0.010(4) 0.015(3) 0.028(4)
C25 0.055(4) 0.151(7) 0.064(4) -0.014(4) 0.023(3) -0.002(4)
C26 0.058(4) 0.182(8) 0.050(4) -0.007(4) 0.006(3) 0.004(4)
C27 0.046(3) 0.122(6) 0.061(4) 0.007(4) 0.014(3) 0.007(3)
C30 0.050(4) 0.124(6) 0.083(5) -0.032(5) 0.028(3) 0.010(4)
C31 0.052(3) 0.106(5) 0.068(4) -0.008(4) 0.021(3) -0.004(3)
C32 0.045(3) 0.091(5) 0.076(4) -0.023(4) 0.015(3) -0.006(3)
C33 0.040(3) 0.088(4) 0.056(3) -0.011(3) 0.006(3) -0.002(3)
C34 0.071(4) 0.087(5) 0.081(4) -0.004(4) 0.019(4) 0.029(4)
C35 0.086(5) 0.091(5) 0.097(5) 0.006(4) 0.035(4) 0.024(4)
C36 0.038(3) 0.069(4) 0.063(4) -0.012(3) 0.002(3) 0.002(3)
C37 0.044(3) 0.074(4) 0.057(3) 0.008(3) 0.000(3) -0.007(3)
C38 0.046(3) 0.099(4) 0.042(3) -0.003(3) 0.005(3) -0.013(3)
C39 0.059(4) 0.100(5) 0.046(3) 0.007(3) 0.006(3) -0.011(3)
C40 0.054(3) 0.058(3) 0.045(3) 0.004(3) 0.000(3) -0.001(3)
C41 0.045(3) 0.075(4) 0.057(3) 0.000(3) -0.010(3) -0.014(3)
C42 0.063(3) 0.072(4) 0.049(3) 0.001(3) 0.001(3) 0.000(3)
Co1 0.0294(3) 0.0333(4) 0.0531(4) 0.0008(3) 0.0047(3) -0.0048(3)
Co2 0.0362(5) 0.0475(6) 0.0416(5) -0.0040(4) 0.0021(4) -0.0021(4)
N1 0.039(2) 0.036(2) 0.049(2) -0.0004(19) 0.0056(18) -0.0087(17)
N3 0.041(2) 0.051(2) 0.048(2) -0.0013(19) 0.0014(19) -0.0045(18)
O1 0.0346(18) 0.060(2) 0.054(2) -0.0012(17) -0.0019(16) -0.0017(15)
O2 0.0321(18) 0.0460(19) 0.067(2) 0.0121(16) 0.0062(16) -0.0011(14)
O3 0.067(3) 0.238(7) 0.077(3) -0.007(4) -0.027(3) 0.027(4)
O4 0.0491(19) 0.0449(19) 0.057(2) 0.0054(17) 0.0145(17) 0.0054(16)
O5 0.047(2) 0.065(2) 0.073(2) 0.0139(19) 0.0177(18) 0.0118(18)
O6 0.111(4) 0.125(5) 0.104(4) -0.007(4) 0.059(4) 0.009(4)
C28A 0.082(15) 0.110(19) 0.12(2) 0.011(16) 0.039(14) -0.001(13)
C29A 0.080(13) 0.108(17) 0.099(15) 0.017(13) 0.042(12) 0.038(12)
O7 0.056(3) 0.312(9) 0.061(3) -0.031(4) 0.018(2) 0.013(4)
C28B 0.090(8) 0.139(12) 0.114(10) -0.006(8) 0.063(7) 0.009(8)
C29B 0.087(8) 0.139(11) 0.092(8) -0.003(8) 0.046(7) 0.028(8)
O8 0.066(3) 0.074(3) 0.109(3) 0.016(3) 0.034(2) 0.018(2)
O9 0.0443(19) 0.064(2) 0.055(2) -0.0091(18) 0.0064(16) -0.0009(18)
O10 0.050(2) 0.053(2) 0.056(2) -0.0029(16) 0.0080(16) -0.0004(16)

loop_
_atom_type_symbol
_atom_type_description
_atom_type_scat_dispersion_real
_atom_type_scat_dispersion_imag
_atom_type_scat_source
C C 0.0033 0.0016 'International Tables Vol C Tables 4.2.6.8 and 6.1.1.4'
H H 0.0000 0.0000 'International Tables Vol C Tables 4.2.6.8 and 6.1.1.4'
Co Co 0.3494 0.9721 'International Tables Vol C Tables 4.2.6.8 and 6.1.1.4'
N N 0.0061 0.0033 'International Tables Vol C Tables 4.2.6.8 and 6.1.1.4'
O O 0.0106 0.0060 'International Tables Vol C Tables 4.2.6.8 and 6.1.1.4'

loop_
_geom_angle_atom_site_label_1
_geom_angle_atom_site_label_2
_geom_angle_atom_site_label_3
_geom_angle
_geom_angle_site_symmetry_1
_geom_angle_site_symmetry_3
_geom_angle_publ_flag
C18 N2 C20 115.4(4) . . ?
C18 N2 Co1 124.5(3) . 3_445 ?
C20 N2 Co1 119.9(3) . 3_445 ?
N2 C20 C19 124.1(5) . . ?
N2 C20 H20 117.9 . . ?
C19 C20 H20 118.0 . . ?
C16 C19 C20 120.7(5) . . ?
C16 C19 H19 119.7 . . ?
C20 C19 H19 119.7 . . ?
N2 C18 C17 123.7(5) . . ?
N2 C18 H18 118.1 . . ?
C17 C18 H18 118.2 . . ?
C16 C17 C18 120.8(5) . . ?
C16 C17 H17 119.8 . . ?
C18 C17 H17 119.5 . . ?
C19 C16 C17 115.3(5) . . ?
C19 C16 C15 120.8(5) . . ?
C17 C16 C15 123.9(5) . . ?
O1 C1 O2 125.4(4) . . ?
O1 C1 C2 116.5(4) . . ?
O2 C1 C2 118.1(5) . . ?
C7 C2 C3 119.1(5) . . ?
C7 C2 C1 120.1(5) . . ?
C3 C2 C1 120.7(5) . . ?
C2 C3 C4 120.0(6) . . ?
C2 C3 H3 120.0 . . ?
C4 C3 H3 120.0 . . ?
C5 C4 C3 120.3(6) . . ?
C5 C4 H4 119.9 . . ?
C3 C4 H4 119.9 . . ?
C4 C5 O3 124.2(6) . . ?
C4 C5 C6 120.3(5) . . ?
O3 C5 C6 115.5(6) . . ?
C5 C6 C7 118.9(6) . . ?
C5 C6 H6 120.6 . . ?
C7 C6 H6 120.6 . . ?
C2 C7 C6 121.4(6) . . ?
C2 C7 H7 119.3 . . ?
C6 C7 H7 119.3 . . ?
O3 C8 C8 107.6(8) . 2_656 ?
O3 C8 H8 126.2 . . ?
C8 C8 H8 126.2 2_656 . ?
N1 C9 C10 122.6(4) . . ?
N1 C9 H9 118.7 . . ?
C10 C9 H9 118.7 . . ?
C9 C10 C11 121.0(5) . . ?
C9 C10 H10 119.5 . . ?
C11 C10 H10 119.5 . . ?
C10 C11 C12 116.0(4) . . ?
C10 C11 C14 123.9(5) . . ?
C12 C11 C14 120.0(5) . . ?
C15 C14 C11 126.5(5) . . ?
C15 C14 H14 116.7 . . ?
C11 C14 H14 116.7 . . ?
C13 C12 C11 119.2(5) . . ?
C13 C12 H12 120.4 . . ?
C11 C12 H12 120.4 . . ?
N1 C13 C12 124.4(5) . . ?
N1 C13 H13 117.8 . . ?
C12 C13 H13 117.8 . . ?
C14 C15 C16 126.8(5) . . ?
C14 C15 H15 116.6 . . ?
C16 C15 H15 116.6 . . ?
O5 C21 O4 120.3(5) . . ?
O5 C21 C22 120.3(5) . . ?
O4 C21 C22 119.4(4) . . ?
C27 C22 C23 115.8(5) . . ?
C27 C22 C21 122.4(5) . . ?
C23 C22 C21 121.7(5) . . ?
C24 C23 C22 122.1(5) . . ?
C24 C23 H23 119.0 . . ?
C22 C23 H23 119.0 . . ?
C23 C24 C25 119.8(6) . . ?
C23 C24 H24 120.1 . . ?
C25 C24 H24 120.1 . . ?
C24 C25 C26 119.4(6) . . ?
C24 C25 O7 124.3(6) . . ?
C26 C25 O7 116.3(6) . . ?
C27 C26 C25 119.4(6) . . ?
C27 C26 H26 120.3 . . ?
C25 C26 H26 120.3 . . ?
C26 C27 C22 123.3(5) . . ?
C26 C27 H27 118.4 . . ?
C22 C27 H27 118.4 . . ?
C35 C30 O6 122.3(7) . . ?
C35 C30 C31 122.1(6) . . ?
O6 C30 C31 115.6(7) . . ?
C32 C31 C30 116.9(6) . . ?
C32 C31 H31 121.5 . . ?
C30 C31 H31 121.5 . . ?
C33 C32 C31 121.3(6) . . ?
C33 C32 H32 119.3 . . ?
C31 C32 H32 119.3 . . ?
C34 C33 C32 118.7(6) . . ?
C34 C33 C36 120.1(6) . . ?
C32 C33 C36 121.2(5) . . ?
C33 C34 C35 121.7(7) . . ?
C33 C34 H34 119.2 . . ?
C35 C34 H34 119.2 . . ?
C30 C35 C34 119.3(7) . . ?
C30 C35 H35 120.3 . . ?
C34 C35 H35 120.3 . . ?
O8 C36 O9 125.5(5) . . ?
O8 C36 C33 117.9(5) . . ?
O9 C36 C33 116.5(6) . . ?
N3 C37 C41 121.9(5) . . ?
N3 C37 H37 119.0 . . ?
C41 C37 H37 119.0 . . ?
N3 C38 C39 123.6(5) . . ?
N3 C38 H38 118.2 . . ?
C39 C38 H38 118.2 . . ?
C38 C39 C40 120.3(5) . . ?
C38 C39 H39 119.9 . . ?
C40 C39 H39 119.9 . . ?
C41 C40 C39 116.1(5) . . ?
C41 C40 C42 123.0(5) . . ?
C39 C40 C42 120.8(5) . . ?
C40 C41 C37 121.3(5) . . ?
C40 C41 H41 119.3 . . ?
C37 C41 H41 119.3 . . ?
C42 C42 C40 126.7(7) 2_755 . ?
C42 C42 H42 116.7 2_755 . ?
C40 C42 H42 116.7 . . ?
O2 Co1 O1 117.78(13) 5_566 . ?
O2 Co1 N2 89.53(14) 5_566 3 ?
O1 Co1 N2 86.32(15) . 3 ?
O2 Co1 O4 151.86(13) 5_566 . ?
O1 Co1 O4 90.22(13) . . ?
N2 Co1 O4 89.61(14) 3 . ?
O2 Co1 N1 90.32(13) 5_566 . ?
O1 Co1 N1 94.08(14) . . ?
N2 Co1 N1 179.59(16) 3 . ?
O4 Co1 N1 90.33(13) . . ?
O2 Co1 O5 92.63(13) 5_566 . ?
O1 Co1 O5 149.37(13) . . ?
N2 Co1 O5 90.59(15) 3 . ?
O4 Co1 O5 59.26(12) . . ?
N1 Co1 O5 89.03(14) . . ?
O10 Co2 O10 180 7_655 . ?
O10 Co2 O9 90.82(13) 7_655 . ?
O10 Co2 O9 89.18(13) . . ?
O10 Co2 O9 89.18(13) 7_655 7_655 ?
O10 Co2 O9 90.82(13) . 7_655 ?
O9 Co2 O9 180 7_655 . ?
O10 Co2 N3 87.59(13) 7_655 7_655 ?
O10 Co2 N3 92.41(13) . 7_655 ?
O9 Co2 N3 91.52(14) . 7_655 ?
O9 Co2 N3 88.48(14) 7_655 7_655 ?
O10 Co2 N3 92.41(13) 7_655 . ?
O10 Co2 N3 87.59(13) . . ?
O9 Co2 N3 88.48(14) . . ?
O9 Co2 N3 91.52(14) 7_655 . ?
N3 Co2 N3 180 7_655 . ?
C13 N1 C9 116.8(4) . . ?
C13 N1 Co1 120.0(3) . . ?
C9 N1 Co1 123.3(3) . . ?
C38 N3 C37 116.7(4) . . ?
C38 N3 Co2 122.0(3) . . ?
C37 N3 Co2 121.1(3) . . ?
C1 O1 Co1 145.8(3) . . ?
C1 O2 Co1 132.3(3) . 5_566 ?
C8 O3 C5 120.9(6) . . ?
C21 O4 Co1 92.7(3) . . ?
C21 O5 Co1 87.4(3) . . ?
C28A O6 C28B 107.2(14) . . ?
C28A O6 C30 132.8(14) . . ?
C28B O6 C30 117.6(8) . . ?
O6 C28A C29A 119(2) . . ?
O6 C28A H28A 107.5 . . ?
C29A C28A H28A 107.5 . . ?
O6 C28A H28B 107.5 . . ?
C29A C28A H28B 107.5 . . ?
H28A C28A H28B 107.0 . . ?
O7 C29A C28A 107.9(15) . . ?
O7 C29A H29A 110.1 . . ?
C28A C29A H29A 110.1 . . ?
O7 C29A H29B 110.1 . . ?
C28A C29A H29B 110.1 . . ?
H29A C29A H29B 108.4 . . ?
C25 O7 C29B 112.6(6) . . ?
C25 O7 C29A 114.4(8) . . ?
C29B O7 C29A 54.6(9) . . ?
O6 C28B C29B 110.4(10) . . ?
O6 C28B H28C 109.6 . . ?
C29B C28B H28C 109.6 . . ?
O6 C28B H28D 109.6 . . ?
C29B C28B H28D 109.6 . . ?
H28C C28B H28D 108.1 . . ?
C28B C29B O7 111.0(9) . . ?
C28B C29B H29C 109.4 . . ?
O7 C29B H29C 109.4 . . ?
C28B C29B H29D 109.4 . . ?
O7 C29B H29D 109.4 . . ?
H29C C29B H29D 108.0 . . ?
C36 O9 Co2 126.2(4) . . ?

loop_
_geom_bond_atom_site_label_1
_geom_bond_atom_site_label_2
_geom_bond_distance
_geom_bond_site_symmetry_2
_geom_bond_publ_flag
N2 C18 1.308(6) . ?
N2 C20 1.317(6) . ?
N2 Co1 2.133(4) 3_445 ?
C20 C19 1.385(7) . ?
C20 H20 0.9345 . ?
C19 C16 1.360(8) . ?
C19 H19 0.9325 . ?
C18 C17 1.396(7) . ?
C18 H18 0.9318 . ?
C17 C16 1.360(7) . ?
C17 H17 0.9348 . ?
C16 C15 1.456(6) . ?
C1 O1 1.249(5) . ?
C1 O2 1.254(5) . ?
C1 C2 1.505(6) . ?
C2 C7 1.350(7) . ?
C2 C3 1.364(7) . ?
C3 C4 1.385(7) . ?
C3 H3 0.9300 . ?
C4 C5 1.345(8) . ?
C4 H4 0.9300 . ?
C5 O3 1.367(6) . ?
C5 C6 1.368(9) . ?
C6 C7 1.381(8) . ?
C6 H6 0.9300 . ?
C7 H7 0.9300 . ?
C8 O3 1.339(8) . ?
C8 C8 1.491(12) 2_656 ?
C8 H8 0.9300 . ?
C9 N1 1.332(6) . ?
C9 C10 1.364(6) . ?
C9 H9 0.9300 . ?
C10 C11 1.383(6) . ?
C10 H10 0.9300 . ?
C11 C12 1.389(7) . ?
C11 C14 1.471(6) . ?
C14 C15 1.281(7) . ?
C14 H14 0.9300 . ?
C12 C13 1.368(6) . ?
C12 H12 0.9300 . ?
C13 N1 1.323(5) . ?
C13 H13 0.9300 . ?
C15 H15 0.9300 . ?
C21 O5 1.249(5) . ?
C21 O4 1.263(5) . ?
C21 C22 1.466(7) . ?
C22 C27 1.371(7) . ?
C22 C23 1.391(7) . ?
C23 C24 1.350(7) . ?
C23 H23 0.9300 . ?
C24 C25 1.371(8) . ?
C24 H24 0.9300 . ?
C25 C26 1.372(8) . ?
C25 O7 1.383(7) . ?
C26 C27 1.342(8) . ?
C26 H26 0.9300 . ?
C27 H27 0.9300 . ?
C30 C35 1.346(9) . ?
C30 O6 1.383(8) . ?
C30 C31 1.401(9) . ?
C31 C32 1.396(8) . ?
C31 H31 0.9300 . ?
C32 C33 1.383(8) . ?
C32 H32 0.9300 . ?
C33 C34 1.364(8) . ?
C33 C36 1.507(8) . ?
C34 C35 1.375(9) . ?
C34 H34 0.9300 . ?
C35 H35 0.9300 . ?
C36 O8 1.227(6) . ?
C36 O9 1.272(6) . ?
C37 N3 1.347(6) . ?
C37 C41 1.379(7) . ?
C37 H37 0.9300 . ?
C38 N3 1.330(6) . ?
C38 C39 1.372(7) . ?
C38 H38 0.9300 . ?
C39 C40 1.378(7) . ?
C39 H39 0.9300 . ?
C40 C41 1.371(7) . ?
C40 C42 1.472(7) . ?
C41 H41 0.9300 . ?
C42 C42 1.289(10) 2_755 ?
C42 H42 0.9300 . ?
Co1 O2 1.996(3) 5_566 ?
Co1 O1 2.018(3) . ?
Co1 N2 2.133(4) 3 ?
Co1 O4 2.140(3) . ?
Co1 N1 2.142(3) . ?
Co1 O5 2.263(4) . ?
Co2 O10 2.080(3) 7_655 ?
Co2 O10 2.080(3) . ?
Co2 O9 2.116(3) . ?
Co2 O9 2.116(3) 7_655 ?
Co2 N3 2.172(4) 7_655 ?
Co2 N3 2.172(4) . ?
O2 Co1 1.996(3) 5_566 ?
O6 C28A 1.13(2) . ?
O6 C28B 1.352(13) . ?
C28A C29A 1.57(3) . ?
C28A H28A 0.9700 . ?
C28A H28B 0.9700 . ?
C29A O7 1.559(18) . ?
C29A H29A 0.9700 . ?
C29A H29B 0.9700 . ?
O7 C29B 1.491(12) . ?
C28B C29B 1.474(14) . ?
C28B H28C 0.9700 . ?
C28B H28D 0.9700 . ?
C29B H29C 0.9700 . ?
C29B H29D 0.9700 . ?

loop_
_platon_squeeze_void_nr
_platon_squeeze_void_average_x
_platon_squeeze_void_average_y
_platon_squeeze_void_average_z
_platon_squeeze_void_volume
_platon_squeeze_void_count_electrons
1 -0.014 0.000 -0.007 1274.8 37.5
2 -0.059 0.500 0.221 1274.8 37.5
